data_7224381
loop_
_publ_author_name
'Mandal, Dipa'
'Chakraborty, Debashis'
'Ramkumar, Venkatachalam'
'Chand, Dillip Kumar'

_publ_section_title
;
 Group 4 alkoxide complexes containing [NNO]-type scaffold: synthesis,
 structural characterization and polymerization studies
;
_journal_issue 26
_journal_name_full 'RSC Adv.'
_journal_page_first 21706
_journal_paper_doi 10.1039/C5RA26721H
_journal_volume 6
_journal_year 2016
_chemical_formula_sum 'C48 H68 Cl4 N8 O6 Zr2'
_chemical_formula_weight 1177.34
_space_group_crystal_system triclinic
_space_group_IT_number 2
_space_group_name_Hall '-P 1'
_space_group_name_H-M_alt 'P -1'
_symmetry_space_group_name_Hall '-P 1'
_symmetry_space_group_name_H-M 'P -1'
_atom_sites_solution_hydrogens mixed
_audit_creation_method SHELXL-2014/7
_audit_update_record
;
2015-11-20 deposited with the CCDC.
2016-02-15 downloaded from the CCDC.
;
_cell_angle_alpha 106.403(6)
_cell_angle_beta 91.013(7)
_cell_angle_gamma 108.188(6)
_cell_formula_units_Z 1
_cell_length_a 9.9338(13)
_cell_length_b 11.1209(15)
_cell_length_c 14.560(2)
_cell_measurement_reflns_used 6834
_cell_measurement_temperature 298(2)
_cell_measurement_theta_max 25.1
_cell_measurement_theta_min 2.8
_cell_volume 1456.0(3)
_computing_cell_refinement 'APEX2/SAINT (Bruker, 2004)'
_computing_data_collection 'APEX2 (Bruker, 2004)'
_computing_data_reduction 'SAINT/XPREP (Bruker, 2004)'
_computing_molecular_graphics 'ORTEP3 (Farrugia, 1997) and Mercury (Bruno et al., 2002)'
_computing_publication_material 'SHELXL-2014 (Sheldrick, 2014)'
_computing_structure_refinement 'SHELXL-2014 (Sheldrick, 2014)'
_computing_structure_solution 'SIR92 (Altornare et al., 1993)'
_diffrn_ambient_temperature 298(2)
_diffrn_measured_fraction_theta_full 0.962
_diffrn_measured_fraction_theta_max 0.962
_diffrn_measurement_device_type 'Bruker axs kappa apex2 CCD Diffractometer'
_diffrn_measurement_method '\w and \f scan'
_diffrn_radiation_type MoK\a
_diffrn_radiation_wavelength 0.71073
_diffrn_reflns_av_R_equivalents 0.0293
_diffrn_reflns_av_unetI/netI 0.0340
_diffrn_reflns_laue_measured_fraction_full 0.962
_diffrn_reflns_laue_measured_fraction_max 0.962
_diffrn_reflns_limit_h_max 11
_diffrn_reflns_limit_h_min -11
_diffrn_reflns_limit_k_max 11
_diffrn_reflns_limit_k_min -13
_diffrn_reflns_limit_l_max 17
_diffrn_reflns_limit_l_min -16
_diffrn_reflns_number 15810
_diffrn_reflns_point_group_measured_fraction_full 0.962
_diffrn_reflns_point_group_measured_fraction_max 0.962
_diffrn_reflns_theta_full 24.998
_diffrn_reflns_theta_max 24.998
_diffrn_reflns_theta_min 2.023
_diffrn_source 'Sealed tube'
_exptl_absorpt_coefficient_mu 0.591
_exptl_absorpt_correction_T_max 0.834
_exptl_absorpt_correction_T_min 0.721
_exptl_absorpt_correction_type multi-scan
_exptl_absorpt_process_details 'SADABS (Bruer, 1999)'
_exptl_crystal_colour brown
_exptl_crystal_density_diffrn 1.343
_exptl_crystal_description block
_exptl_crystal_F_000 608
_exptl_crystal_size_max 0.250
_exptl_crystal_size_mid 0.200
_exptl_crystal_size_min 0.150
_refine_diff_density_max 1.351
_refine_diff_density_min -0.688
_refine_diff_density_rms 0.086
_refine_ls_extinction_method none
_refine_ls_goodness_of_fit_ref 1.111
_refine_ls_hydrogen_treatment mixed
_refine_ls_matrix_type full
_refine_ls_number_parameters 356
_refine_ls_number_reflns 4933
_refine_ls_number_restraints 156
_refine_ls_restrained_S_all 1.158
_refine_ls_R_factor_all 0.0640
_refine_ls_R_factor_gt 0.0483
_refine_ls_shift/su_max 0.001
_refine_ls_shift/su_mean 0.000
_refine_ls_structure_factor_coef Fsqd
_refine_ls_weighting_details 'w=1/[\s^2^(Fo^2^)+(0.0764P)^2^+2.2679P] where P=(Fo^2^+2Fc^2^)/3'
_refine_ls_weighting_scheme calc
_refine_ls_wR_factor_gt 0.1281
_refine_ls_wR_factor_ref 0.1496
_reflns_Friedel_coverage 0.000
_reflns_number_gt 4096
_reflns_number_total 4933
_reflns_threshold_expression 'I > 2\s(I)'
_cod_data_source_file c5ra26721h2.cif
_cod_data_source_block DMNZR
_cod_original_cell_volume 1456.0(4)
_cod_database_code 7224381
_shelx_shelxl_version_number 2014/7
_shelx_space_group_comment
;
The symmetry employed for this shelxl refinement is uniquely defined
by the following loop, which should always be used as a source of
symmetry information in preference to the above space-group names.
They are only intended as comments.
;
_shelx_estimated_absorpt_t_min 0.866
_shelx_estimated_absorpt_t_max 0.917

loop_
_space_group_symop_operation_xyz
'x, y, z'
'-x, -y, -z'

loop_
_atom_site_label
_atom_site_type_symbol
_atom_site_fract_x
_atom_site_fract_y
_atom_site_fract_z
_atom_site_U_iso_or_equiv
_atom_site_adp_type
_atom_site_occupancy
_atom_site_site_symmetry_order
_atom_site_calc_flag
_atom_site_refinement_flags_posn
_atom_site_refinement_flags_adp
_atom_site_refinement_flags_occupancy
_atom_site_disorder_assembly
_atom_site_disorder_group
C1 C 0.8490(5) 0.9201(4) 0.7101(3) 0.0375(9) Uani 1 1 d . . . . .
C2 C 0.7955(5) 1.0007(4) 0.6718(3) 0.0447(10) Uani 1 1 d . . . . .
C3 C 0.7820(6) 0.9743(5) 0.5728(4) 0.0572(13) Uani 1 1 d . . . . .
H3 H 0.7481 1.0285 0.5472 0.069 Uiso 1 1 calc R U . . .
C4 C 0.8163(6) 0.8710(6) 0.5090(3) 0.0601(14) Uani 1 1 d . . . . .
C5 C 0.8646(6) 0.7910(5) 0.5470(3) 0.0563(13) Uani 1 1 d . . . . .
H5 H 0.8870 0.7208 0.5060 0.068 Uiso 1 1 calc R U . . .
C6 C 0.8812(5) 0.8129(4) 0.6468(3) 0.0438(10) Uani 1 1 d . . . . .
C7 C 0.9368(6) 0.7252(5) 0.6799(3) 0.0497(12) Uani 1 1 d . . . . .
H7 H 0.9608 0.6617 0.6327 0.060 Uiso 1 1 calc R U . . .
C8 C 0.7589(6) 1.1195(5) 0.7378(4) 0.0535(12) Uani 1 1 d . . . . .
C9 C 0.6516(7) 1.0726(7) 0.8047(5) 0.0827(19) Uani 1 1 d . . . . .
H9A H 0.6937 1.0378 0.8465 0.124 Uiso 1 1 calc R U . . .
H9B H 0.5679 1.0045 0.7670 0.124 Uiso 1 1 calc R U . . .
H9C H 0.6257 1.1462 0.8427 0.124 Uiso 1 1 calc R U . . .
C10 C 0.6933(11) 1.1862(8) 0.6792(5) 0.117(3) Uani 1 1 d . . . . .
H10A H 0.6739 1.2604 0.7222 0.176 Uiso 1 1 calc R U . . .
H10B H 0.6060 1.1235 0.6423 0.176 Uiso 1 1 calc R U . . .
H10C H 0.7589 1.2165 0.6364 0.176 Uiso 1 1 calc R U . . .
C11 C 0.8931(7) 1.2212(6) 0.7974(5) 0.0773(18) Uani 1 1 d . . . . .
H11A H 0.9591 1.2537 0.7556 0.116 Uiso 1 1 calc R U . . .
H11B H 0.9355 1.1810 0.8349 0.116 Uiso 1 1 calc R U . . .
H11C H 0.8701 1.2937 0.8398 0.116 Uiso 1 1 calc R U . . .
C12 C 0.7979(9) 0.8480(7) 0.4009(4) 0.088(2) Uani 1 1 d . . . . .
H12A H 0.8663 0.9199 0.3853 0.131 Uiso 1 1 calc R U . . .
H12B H 0.7032 0.8437 0.3813 0.131 Uiso 1 1 calc R U . . .
H12C H 0.8124 0.7660 0.3678 0.131 Uiso 1 1 calc R U . . .
C13 C 1.0176(5) 0.6338(4) 0.7869(3) 0.0445(11) Uani 1 1 d . . . . .
C14 C 1.0381(5) 0.6434(4) 0.8825(3) 0.0429(10) Uani 1 1 d . . . . .
C15 C 1.0545(7) 0.5413(5) 0.7127(4) 0.0623(15) Uani 1 1 d . . . . .
C16 C 1.1054(6) 0.5590(5) 0.9101(4) 0.0553(12) Uani 1 1 d . . . . .
C17 C 0.7823(6) 0.9798(6) 1.1081(4) 0.0575(13) Uani 1 1 d . . . . .
H17 H 0.8245 1.0541 1.1667 0.069 Uiso 1 1 calc R U . . .
C18 C 0.6647(7) 1.0087(8) 1.0653(6) 0.088(2) Uani 1 1 d . . . . .
H18A H 0.7020 1.0905 1.0500 0.132 Uiso 1 1 calc R U . . .
H18B H 0.5964 1.0165 1.1105 0.132 Uiso 1 1 calc R U . . .
H18C H 0.6192 0.9378 1.0076 0.132 Uiso 1 1 calc R U . . .
C19 C 0.7393(7) 0.8576(7) 1.1384(5) 0.084(2) Uani 1 1 d . . . . .
H19A H 0.6964 0.7816 1.0832 0.127 Uiso 1 1 calc R U . . .
H19B H 0.6719 0.8636 1.1845 0.127 Uiso 1 1 calc R U . . .
H19C H 0.8219 0.8485 1.1672 0.127 Uiso 1 1 calc R U . . .
C20 C 0.5683(7) 0.6433(7) 0.8739(6) 0.0852(19) Uani 1 1 d . . . . .
H20 H 0.5220 0.6651 0.9323 0.102 Uiso 1 1 calc R U . . .
C21 C 0.4809(9) 0.6530(10) 0.7956(7) 0.128(3) Uani 1 1 d . . . . .
H21A H 0.4684 0.7385 0.8138 0.192 Uiso 1 1 calc R U . . .
H21B H 0.3894 0.5848 0.7838 0.192 Uiso 1 1 calc R U . . .
H21C H 0.5277 0.6421 0.7382 0.192 Uiso 1 1 calc R U . . .
C22 C 0.5825(11) 0.5125(7) 0.8637(9) 0.145(4) Uani 1 1 d . . . . .
H22A H 0.6210 0.4837 0.8046 0.217 Uiso 1 1 calc R U . . .
H22B H 0.4904 0.4495 0.8628 0.217 Uiso 1 1 calc R U . . .
H22C H 0.6452 0.5189 0.9171 0.217 Uiso 1 1 calc R U . . .
N1 N 1.0008(5) 0.7324(4) 0.9492(3) 0.0490(10) Uani 1 1 d . . . . .
N2 N 0.9569(4) 0.7251(3) 0.7683(3) 0.0409(8) Uani 1 1 d . . . . .
N3 N 1.1607(6) 0.4964(6) 0.9354(4) 0.0847(16) Uani 1 1 d . . . . .
N4 N 1.0823(8) 0.4679(6) 0.6504(4) 0.105(2) Uani 1 1 d . . . . .
O1 O 0.8718(3) 0.9430(3) 0.8052(2) 0.0420(7) Uani 1 1 d . . . . .
O2 O 0.8932(3) 0.9798(3) 1.0453(2) 0.0373(6) Uani 1 1 d . . . . .
O3 O 0.7068(3) 0.7409(3) 0.8918(2) 0.0543(8) Uani 1 1 d . . . . .
Zr1 Zr 0.89572(4) 0.85922(4) 0.90664(3) 0.03530(17) Uani 1 1 d . . . . .
C23 C 0.2999(18) 0.684(2) 0.5476(14) 0.151(5) Uani 0.585(12) 1 d D U P A 1
H23A H 0.2718 0.6023 0.5653 0.181 Uiso 0.585(12) 1 calc R U P A 1
H23B H 0.2389 0.6715 0.4906 0.181 Uiso 0.585(12) 1 calc R U P A 1
C24 C 0.4531(16) 0.7243(16) 0.5317(11) 0.132(4) Uani 0.585(12) 1 d D U P A 1
H24A H 0.5152 0.7320 0.5867 0.159 Uiso 0.585(12) 1 calc R U P A 1
H24B H 0.4832 0.8062 0.5148 0.159 Uiso 0.585(12) 1 calc R U P A 1
Cl1 Cl 0.2939(6) 0.8254(6) 0.6476(5) 0.122(2) Uani 0.585(12) 1 d D U P A 1
Cl2 Cl 0.4414(15) 0.5819(13) 0.4311(9) 0.227(5) Uani 0.585(12) 1 d D U P A 1
C23' C 0.356(3) 0.689(3) 0.5677(14) 0.171(6) Uani 0.415(12) 1 d D U P A 2
H23C H 0.4521 0.7126 0.5492 0.205 Uiso 0.415(12) 1 calc R U P A 2
H23D H 0.3510 0.6445 0.6169 0.205 Uiso 0.415(12) 1 calc R U P A 2
C24' C 0.232(2) 0.6018(15) 0.4735(12) 0.141(5) Uani 0.415(12) 1 d D U P A 2
H24C H 0.1936 0.6559 0.4459 0.169 Uiso 0.415(12) 1 calc R U P A 2
H24D H 0.1558 0.5297 0.4849 0.169 Uiso 0.415(12) 1 calc R U P A 2
Cl1' Cl 0.2931(17) 0.8217(15) 0.6003(11) 0.197(5) Uani 0.415(12) 1 d D U P A 2
Cl2' Cl 0.3689(16) 0.5505(11) 0.4101(7) 0.159(4) Uani 0.415(12) 1 d D U P A 2
H1 H 1.007(5) 0.722(5) 1.001(4) 0.050(14) Uiso 1 1 d . . . . .

loop_
_atom_site_aniso_label
_atom_site_aniso_U_11
_atom_site_aniso_U_22
_atom_site_aniso_U_33
_atom_site_aniso_U_23
_atom_site_aniso_U_13
_atom_site_aniso_U_12
C1 0.047(2) 0.036(2) 0.026(2) 0.0084(18) 0.0029(18) 0.0107(19)
C2 0.058(3) 0.045(3) 0.036(2) 0.016(2) 0.008(2) 0.020(2)
C3 0.076(3) 0.065(3) 0.042(3) 0.023(3) 0.004(3) 0.032(3)
C4 0.086(4) 0.067(3) 0.028(2) 0.013(2) 0.001(2) 0.028(3)
C5 0.082(4) 0.057(3) 0.032(3) 0.008(2) 0.008(2) 0.032(3)
C6 0.058(3) 0.044(2) 0.030(2) 0.009(2) 0.003(2) 0.020(2)
C7 0.073(3) 0.039(2) 0.039(3) 0.008(2) 0.012(2) 0.024(2)
C8 0.080(4) 0.047(3) 0.043(3) 0.016(2) 0.006(3) 0.032(3)
C9 0.091(5) 0.090(5) 0.091(5) 0.035(4) 0.044(4) 0.053(4)
C10 0.217(10) 0.114(6) 0.069(5) 0.024(4) 0.001(5) 0.126(7)
C11 0.108(5) 0.049(3) 0.068(4) 0.009(3) 0.012(4) 0.025(3)
C12 0.139(6) 0.104(5) 0.032(3) 0.018(3) 0.004(3) 0.059(5)
C13 0.061(3) 0.035(2) 0.042(3) 0.012(2) 0.010(2) 0.022(2)
C14 0.053(3) 0.033(2) 0.044(3) 0.014(2) 0.003(2) 0.014(2)
C15 0.102(4) 0.050(3) 0.053(3) 0.023(3) 0.022(3) 0.043(3)
C16 0.069(3) 0.048(3) 0.056(3) 0.022(2) 0.009(3) 0.023(3)
C17 0.057(3) 0.069(3) 0.040(3) 0.011(2) 0.022(2) 0.015(3)
C18 0.072(4) 0.111(5) 0.103(5) 0.046(4) 0.041(4) 0.046(4)
C19 0.081(4) 0.116(5) 0.077(4) 0.060(4) 0.037(4) 0.032(4)
C20 0.067(4) 0.076(4) 0.087(5) 0.021(4) -0.004(4) -0.007(3)
C21 0.093(6) 0.128(7) 0.140(8) 0.033(6) -0.039(6) 0.016(5)
C22 0.148(8) 0.060(5) 0.191(11) 0.047(6) -0.033(8) -0.018(5)
N1 0.075(3) 0.046(2) 0.031(2) 0.0128(19) 0.003(2) 0.025(2)
N2 0.061(2) 0.0310(18) 0.031(2) 0.0096(15) 0.0052(17) 0.0165(17)
N3 0.101(4) 0.085(4) 0.098(4) 0.046(3) 0.012(3) 0.055(3)
N4 0.197(7) 0.078(4) 0.076(4) 0.026(3) 0.057(4) 0.088(5)
O1 0.0649(19) 0.0379(16) 0.0275(15) 0.0079(13) 0.0061(14) 0.0248(15)
O2 0.0414(16) 0.0407(16) 0.0274(15) 0.0088(13) 0.0116(12) 0.0114(13)
O3 0.0501(19) 0.0486(19) 0.052(2) 0.0125(16) 0.0008(16) 0.0022(16)
Zr1 0.0465(3) 0.0322(2) 0.0272(2) 0.00895(17) 0.00508(17) 0.01291(19)
C23 0.164(8) 0.146(7) 0.125(7) 0.028(6) 0.024(6) 0.038(6)
C24 0.153(8) 0.147(8) 0.114(7) 0.070(6) 0.019(6) 0.046(6)
Cl1 0.100(3) 0.120(3) 0.116(4) -0.001(3) 0.015(3) 0.028(2)
Cl2 0.243(10) 0.228(9) 0.178(7) 0.011(6) 0.020(7) 0.080(8)
C23' 0.210(10) 0.162(8) 0.138(8) 0.066(7) 0.013(7) 0.041(7)
C24' 0.220(9) 0.100(8) 0.114(8) 0.087(6) 0.023(6) 0.018(6)
Cl1' 0.257(11) 0.183(7) 0.164(10) 0.073(7) 0.012(8) 0.075(7)
Cl2' 0.225(9) 0.117(5) 0.103(5) 0.026(4) -0.008(5) 0.021(6)

loop_
_atom_type_symbol
_atom_type_description
_atom_type_scat_dispersion_real
_atom_type_scat_dispersion_imag
_atom_type_scat_source
C C 0.0033 0.0016 'International Tables Vol C Tables 4.2.6.8 and 6.1.1.4'
H H 0.0000 0.0000 'International Tables Vol C Tables 4.2.6.8 and 6.1.1.4'
N N 0.0061 0.0033 'International Tables Vol C Tables 4.2.6.8 and 6.1.1.4'
O O 0.0106 0.0060 'International Tables Vol C Tables 4.2.6.8 and 6.1.1.4'
Zr Zr -2.9673 0.5597 'International Tables Vol C Tables 4.2.6.8 and 6.1.1.4'
Cl Cl 0.1484 0.1585 'International Tables Vol C Tables 4.2.6.8 and 6.1.1.4'

loop_
_geom_angle_atom_site_label_1
_geom_angle_atom_site_label_2
_geom_angle_atom_site_label_3
_geom_angle
_geom_angle_site_symmetry_1
_geom_angle_site_symmetry_3
O1 C1 C2 121.5(4) . .
O1 C1 C6 119.0(4) . .
C2 C1 C6 119.4(4) . .
C3 C2 C1 117.8(4) . .
C3 C2 C8 120.7(4) . .
C1 C2 C8 121.5(4) . .
C2 C3 C4 123.9(4) . .
C2 C3 H3 118.1 . .
C4 C3 H3 118.1 . .
C5 C4 C3 117.7(4) . .
C5 C4 C12 121.5(5) . .
C3 C4 C12 120.7(5) . .
C4 C5 C6 121.2(4) . .
C4 C5 H5 119.4 . .
C6 C5 H5 119.4 . .
C5 C6 C1 119.9(4) . .
C5 C6 C7 116.9(4) . .
C1 C6 C7 123.1(4) . .
N2 C7 C6 127.2(4) . .
N2 C7 H7 116.4 . .
C6 C7 H7 116.4 . .
C11 C8 C9 109.3(5) . .
C11 C8 C10 108.4(5) . .
C9 C8 C10 107.9(5) . .
C11 C8 C2 109.4(4) . .
C9 C8 C2 110.2(4) . .
C10 C8 C2 111.6(4) . .
C8 C9 H9A 109.5 . .
C8 C9 H9B 109.5 . .
H9A C9 H9B 109.5 . .
C8 C9 H9C 109.5 . .
H9A C9 H9C 109.5 . .
H9B C9 H9C 109.5 . .
C8 C10 H10A 109.5 . .
C8 C10 H10B 109.5 . .
H10A C10 H10B 109.5 . .
C8 C10 H10C 109.5 . .
H10A C10 H10C 109.5 . .
H10B C10 H10C 109.5 . .
C8 C11 H11A 109.5 . .
C8 C11 H11B 109.5 . .
H11A C11 H11B 109.5 . .
C8 C11 H11C 109.5 . .
H11A C11 H11C 109.5 . .
H11B C11 H11C 109.5 . .
C4 C12 H12A 109.5 . .
C4 C12 H12B 109.5 . .
H12A C12 H12B 109.5 . .
C4 C12 H12C 109.5 . .
H12A C12 H12C 109.5 . .
H12B C12 H12C 109.5 . .
C14 C13 C15 123.1(4) . .
C14 C13 N2 114.7(4) . .
C15 C13 N2 122.2(4) . .
N1 C14 C13 120.3(4) . .
N1 C14 C16 120.3(4) . .
C13 C14 C16 119.4(4) . .
N4 C15 C13 177.6(6) . .
N3 C16 C14 177.2(6) . .
O2 C17 C18 110.6(4) . .
O2 C17 C19 111.1(4) . .
C18 C17 C19 115.4(5) . .
O2 C17 H17 106.4 . .
C18 C17 H17 106.4 . .
C19 C17 H17 106.4 . .
C17 C18 H18A 109.5 . .
C17 C18 H18B 109.5 . .
H18A C18 H18B 109.5 . .
C17 C18 H18C 109.5 . .
H18A C18 H18C 109.5 . .
H18B C18 H18C 109.5 . .
C17 C19 H19A 109.5 . .
C17 C19 H19B 109.5 . .
H19A C19 H19B 109.5 . .
C17 C19 H19C 109.5 . .
H19A C19 H19C 109.5 . .
H19B C19 H19C 109.5 . .
O3 C20 C21 111.1(6) . .
O3 C20 C22 109.3(6) . .
C21 C20 C22 116.8(8) . .
O3 C20 H20 106.4 . .
C21 C20 H20 106.4 . .
C22 C20 H20 106.4 . .
C20 C21 H21A 109.5 . .
C20 C21 H21B 109.5 . .
H21A C21 H21B 109.5 . .
C20 C21 H21C 109.5 . .
H21A C21 H21C 109.5 . .
H21B C21 H21C 109.5 . .
C20 C22 H22A 109.5 . .
C20 C22 H22B 109.5 . .
H22A C22 H22B 109.5 . .
C20 C22 H22C 109.5 . .
H22A C22 H22C 109.5 . .
H22B C22 H22C 109.5 . .
C14 N1 Zr1 120.1(3) . .
C14 N1 H1 112(4) . .
Zr1 N1 H1 127(4) . .
C7 N2 C13 118.9(4) . .
C7 N2 Zr1 126.9(3) . .
C13 N2 Zr1 114.1(3) . .
C1 O1 Zr1 143.6(3) . .
C17 O2 Zr1 132.2(3) . .
C17 O2 Zr1 118.5(3) . 2_777
Zr1 O2 Zr1 109.22(11) . 2_777
C20 O3 Zr1 174.8(4) . .
O3 Zr1 O1 98.41(14) . .
O3 Zr1 O2 96.98(13) . .
O1 Zr1 O2 112.24(11) . .
O3 Zr1 N1 96.42(16) . .
O1 Zr1 N1 144.85(14) . .
O2 Zr1 N1 97.26(13) . .
O3 Zr1 O2 167.75(12) . 2_777
O1 Zr1 O2 86.41(12) . 2_777
O2 Zr1 O2 70.78(11) . 2_777
N1 Zr1 O2 85.72(14) . 2_777
O3 Zr1 N2 93.47(14) . .
O1 Zr1 N2 76.91(11) . .
O2 Zr1 N2 164.79(12) . .
N1 Zr1 N2 70.52(14) . .
O2 Zr1 N2 98.60(12) 2_777 .
O3 Zr1 Zr1 133.71(11) . 2_777
O1 Zr1 Zr1 100.65(9) . 2_777
O2 Zr1 Zr1 36.74(8) . 2_777
N1 Zr1 Zr1 91.59(11) . 2_777
O2 Zr1 Zr1 34.04(7) 2_777 2_777
N2 Zr1 Zr1 131.82(10) . 2_777
C24 C23 Cl1 102.2(11) . .
C24 C23 H23A 111.3 . .
Cl1 C23 H23A 111.3 . .
C24 C23 H23B 111.3 . .
Cl1 C23 H23B 111.3 . .
H23A C23 H23B 109.2 . .
C23 C24 Cl2 97.2(10) . .
C23 C24 H24A 112.3 . .
Cl2 C24 H24A 112.3 . .
C23 C24 H24B 112.3 . .
Cl2 C24 H24B 112.3 . .
H24A C24 H24B 109.9 . .
C24' C23' Cl1' 94.5(12) . .
C24' C23' H23C 112.8 . .
Cl1' C23' H23C 112.8 . .
C24' C23' H23D 112.8 . .
Cl1' C23' H23D 112.8 . .
H23C C23' H23D 110.3 . .
C23' C24' Cl2' 87.4(10) . .
C23' C24' H24C 114.1 . .
Cl2' C24' H24C 114.1 . .
C23' C24' H24D 114.1 . .
Cl2' C24' H24D 114.1 . .
H24C C24' H24D 111.3 . .

loop_
_geom_bond_atom_site_label_1
_geom_bond_atom_site_label_2
_geom_bond_distance
_geom_bond_site_symmetry_2
C1 O1 1.337(5) .
C1 C2 1.401(6) .
C1 C6 1.415(6) .
C2 C3 1.382(7) .
C2 C8 1.548(6) .
C3 C4 1.398(7) .
C3 H3 0.9300 .
C4 C5 1.365(7) .
C4 C12 1.520(7) .
C5 C6 1.402(6) .
C5 H5 0.9300 .
C6 C7 1.442(6) .
C7 N2 1.299(6) .
C7 H7 0.9300 .
C8 C11 1.508(9) .
C8 C9 1.528(8) .
C8 C10 1.530(7) .
C9 H9A 0.9600 .
C9 H9B 0.9600 .
C9 H9C 0.9600 .
C10 H10A 0.9600 .
C10 H10B 0.9600 .
C10 H10C 0.9600 .
C11 H11A 0.9600 .
C11 H11B 0.9600 .
C11 H11C 0.9600 .
C12 H12A 0.9600 .
C12 H12B 0.9600 .
C12 H12C 0.9600 .
C13 C14 1.372(6) .
C13 C15 1.407(7) .
C13 N2 1.414(5) .
C14 N1 1.326(6) .
C14 C16 1.444(6) .
C15 N4 1.139(7) .
C16 N3 1.140(6) .
C17 O2 1.444(5) .
C17 C18 1.475(8) .
C17 C19 1.486(8) .
C17 H17 0.9800 .
C18 H18A 0.9600 .
C18 H18B 0.9600 .
C18 H18C 0.9600 .
C19 H19A 0.9600 .
C19 H19B 0.9600 .
C19 H19C 0.9600 .
C20 O3 1.426(7) .
C20 C21 1.468(10) .
C20 C22 1.471(10) .
C20 H20 0.9800 .
C21 H21A 0.9600 .
C21 H21B 0.9600 .
C21 H21C 0.9600 .
C22 H22A 0.9600 .
C22 H22B 0.9600 .
C22 H22C 0.9600 .
N1 Zr1 2.203(4) .
N1 H1 0.80(5) .
N2 Zr1 2.359(3) .
O1 Zr1 2.003(3) .
O2 Zr1 2.090(3) .
O2 Zr1 2.233(3) 2_777
O3 Zr1 1.893(3) .
Zr1 O2 2.233(3) 2_777
Zr1 Zr1 3.5257(9) 2_777
C23 C24 1.488(16) .
C23 Cl1 1.837(14) .
C23 H23A 0.9700 .
C23 H23B 0.9700 .
C24 Cl2 1.798(14) .
C24 H24A 0.9700 .
C24 H24B 0.9700 .
C23' C24' 1.671(18) .
C23' Cl1' 1.732(18) .
C23' H23C 0.9700 .
C23' H23D 0.9700 .
C24' Cl2' 1.808(17) .
C24' H24C 0.9700 .
C24' H24D 0.9700 .

loop_
_geom_hbond_atom_site_label_D
_geom_hbond_atom_site_label_H
_geom_hbond_atom_site_label_A
_geom_hbond_distance_DH
_geom_hbond_distance_HA
_geom_hbond_distance_DA
_geom_hbond_angle_DHA
_geom_hbond_site_symmetry_A
C17 H17 N2 0.98 2.63 3.452(7) 141.4 2_777
C23 H23A N4 0.97 2.59 3.40(2) 142.1 1_455

loop_
_geom_torsion_atom_site_label_1
_geom_torsion_atom_site_label_2
_geom_torsion_atom_site_label_3
_geom_torsion_atom_site_label_4
_geom_torsion
_geom_torsion_site_symmetry_4
O1 C1 C2 C3 176.7(4) .
C6 C1 C2 C3 -2.6(7) .
O1 C1 C2 C8 -0.6(7) .
C6 C1 C2 C8 -179.8(4) .
C1 C2 C3 C4 1.1(8) .
C8 C2 C3 C4 178.4(5) .
C2 C3 C4 C5 0.7(9) .
C2 C3 C4 C12 179.7(6) .
C3 C4 C5 C6 -0.9(9) .
C12 C4 C5 C6 -179.9(6) .
C4 C5 C6 C1 -0.6(8) .
C4 C5 C6 C7 -178.3(5) .
O1 C1 C6 C5 -176.9(4) .
C2 C1 C6 C5 2.4(7) .
O1 C1 C6 C7 0.7(7) .
C2 C1 C6 C7 179.9(5) .
C5 C6 C7 N2 -178.0(5) .
C1 C6 C7 N2 4.4(8) .
C3 C2 C8 C11 -113.4(5) .
C1 C2 C8 C11 63.8(6) .
C3 C2 C8 C9 126.4(6) .
C1 C2 C8 C9 -56.4(6) .
C3 C2 C8 C10 6.6(8) .
C1 C2 C8 C10 -176.3(6) .
C15 C13 C14 N1 -179.8(5) .
N2 C13 C14 N1 0.6(7) .
C15 C13 C14 C16 2.4(8) .
N2 C13 C14 C16 -177.2(4) .
C13 C14 N1 Zr1 3.0(6) .
C16 C14 N1 Zr1 -179.2(3) .
C6 C7 N2 C13 -177.8(5) .
C6 C7 N2 Zr1 4.4(7) .
C14 C13 N2 C7 178.4(4) .
C15 C13 N2 C7 -1.2(7) .
C14 C13 N2 Zr1 -3.5(5) .
C15 C13 N2 Zr1 176.9(4) .
C2 C1 O1 Zr1 159.3(4) .
C6 C1 O1 Zr1 -21.5(7) .
C18 C17 O2 Zr1 -63.8(6) .
C19 C17 O2 Zr1 65.8(6) .
C18 C17 O2 Zr1 112.2(5) 2_777
C19 C17 O2 Zr1 -118.2(4) 2_777
Cl1 C23 C24 Cl2 -178.0(12) .
Cl1' C23' C24' Cl2' 141.7(16) .
